data_4021695
loop_
_publ_author_name
'Lili Lin'
'Qian Fan'
'Bo Qin'
'Xiaoming Feng'

_publ_section_title
;
 Highly Enantio- and Diastereoselective Brassard Type
 Hetero-Diels-Alder Approach to 5-Methyl-Containing
 \a,\b-Unsaturated \d-Lactones
;
_journal_name_full 'Journal of Organic Chemistry'
_journal_page_first 4141
_journal_page_last 4146
_journal_paper_doi 10.1021/jo060046w
_journal_volume 71
_journal_year 2006
_chemical_formula_sum 'C13 H13 Br O3'
_chemical_formula_weight 297.14
_chemical_name_systematic
; 
 ? 
;
_space_group_IT_number 19
_symmetry_cell_setting orthorhombic
_symmetry_space_group_name_Hall 'P 2ac 2ab'
_symmetry_space_group_name_H-M 'P 21 21 21'
_atom_sites_solution_hydrogens geom
_atom_sites_solution_primary direct
_atom_sites_solution_secondary difmap
_audit_creation_method SHELXL-97
_cell_angle_alpha 90.00
_cell_angle_beta 90.00
_cell_angle_gamma 90.00
_cell_formula_units_Z 4
_cell_length_a 6.050(1)
_cell_length_b 9.625(2)
_cell_length_c 21.190(4)
_cell_measurement_reflns_used 31
_cell_measurement_temperature 296(2)
_cell_measurement_theta_max 14.79
_cell_measurement_theta_min 5.73
_cell_volume 1233.8(4)
_computing_cell_refinement 'Siemens XSCANS'
_computing_data_collection 'Siemens XSCANS'
_computing_data_reduction 'Siemens SHELXTL'
_computing_molecular_graphics 'Siemens SHELXTL'
_computing_publication_material 'Siemens SHELXTL'
_computing_structure_refinement 'SHELXL-97 (Sheldrick, 1997)'
_computing_structure_solution 'SHELXS-97 (Sheldrick, 1990)'
_diffrn_ambient_temperature 296(2)
_diffrn_measured_fraction_theta_full 0.997
_diffrn_measured_fraction_theta_max 0.997
_diffrn_measurement_device_type 'Siemens P4'
_diffrn_measurement_method '\w scans'
_diffrn_radiation_monochromator graphite
_diffrn_radiation_source 'normal-focus sealed tube'
_diffrn_radiation_type MoK\a
_diffrn_radiation_wavelength 0.71073
_diffrn_reflns_av_R_equivalents 0.0328
_diffrn_reflns_av_sigmaI/netI 0.1057
_diffrn_reflns_limit_h_max 7
_diffrn_reflns_limit_h_min -7
_diffrn_reflns_limit_k_max 12
_diffrn_reflns_limit_k_min -12
_diffrn_reflns_limit_l_max 27
_diffrn_reflns_limit_l_min -27
_diffrn_reflns_number 3372
_diffrn_reflns_theta_full 27.02
_diffrn_reflns_theta_max 27.02
_diffrn_reflns_theta_min 1.92
_diffrn_standards_decay_% 1.59
_diffrn_standards_interval_count 97
_diffrn_standards_number 3
_exptl_absorpt_coefficient_mu 3.324
_exptl_absorpt_correction_T_max 1.0000
_exptl_absorpt_correction_T_min 0.6980
_exptl_absorpt_correction_type empirical
_exptl_crystal_density_diffrn 1.600
_exptl_crystal_density_method 'not measured'
_exptl_crystal_F_000 600
_exptl_crystal_size_max 0.60
_exptl_crystal_size_mid 0.44
_exptl_crystal_size_min 0.40
_refine_diff_density_max 0.356
_refine_diff_density_min -0.409
_refine_diff_density_rms 0.056
_refine_ls_abs_structure_details 'Flack H D (1983), Acta Cryst. A39, 876-881'
_refine_ls_abs_structure_Flack -0.019(12)
_refine_ls_extinction_coef 0.0185(8)
_refine_ls_extinction_expression Fc^*^=kFc[1+0.001xFc^2^\l^3^/sin(2\q)]^-1/4^
_refine_ls_extinction_method SHELXL
_refine_ls_goodness_of_fit_ref 0.954
_refine_ls_hydrogen_treatment constr
_refine_ls_matrix_type full
_refine_ls_number_parameters 157
_refine_ls_number_reflns 2704
_refine_ls_number_restraints 0
_refine_ls_restrained_S_all 0.954
_refine_ls_R_factor_all 0.1337
_refine_ls_R_factor_gt 0.0470
_refine_ls_shift/su_max 0.000
_refine_ls_shift/su_mean 0.000
_refine_ls_structure_factor_coef Fsqd
_refine_ls_weighting_details 'calc w=1/[\s^2^(Fo^2^)+(0.0216P)^2^+0.0000P] where P=(Fo^2^+2Fc^2^)/3'
_refine_ls_weighting_scheme calc
_refine_ls_wR_factor_gt 0.0550
_refine_ls_wR_factor_ref 0.0666
_reflns_number_gt 1280
_reflns_number_total 2704
_reflns_threshold_expression >2sigma(I)
_cod_data_source_file jo060046wsi20060109_055840.cif
_cod_depositor_comments
;
The following automatic conversions were performed:
'_symmetry_cell_setting' value 'Orthorhombic' changed to 'orthorhombic'
according to '/home/saulius/struct/CIF-dictionaries/cif_core.dic'
dictionary named 'cif_core.dic' version 2.4.1 from 2010-06-29.

Automatic conversion script
Id: cif_fix_enum 1527 2010-12-29 10:47:43Z saulius 
;
_cod_database_code 4021695

loop_
_symmetry_equiv_pos_as_xyz
'x, y, z'
'-x+1/2, -y, z+1/2'
'-x, y+1/2, -z+1/2'
'x+1/2, -y+1/2, -z'

loop_
_atom_site_label
_atom_site_type_symbol
_atom_site_fract_x
_atom_site_fract_y
_atom_site_fract_z
_atom_site_U_iso_or_equiv
_atom_site_adp_type
_atom_site_occupancy
_atom_site_symmetry_multiplicity
_atom_site_calc_flag
_atom_site_refinement_flags
Br Br 0.21989(9) 0.60361(6) 0.01455(2) 0.0746(2) Uani 1 1 d .
O1 O 0.7326(4) 0.4019(3) 0.27949(11) 0.0464(6) Uani 1 1 d .
O2 O 1.0093(5) 0.3006(3) 0.32836(14) 0.0637(10) Uani 1 1 d .
O3 O 0.6316(5) 0.6574(3) 0.43220(14) 0.0597(9) Uani 1 1 d .
C1 C 0.2460(8) 0.4568(4) 0.19728(17) 0.0449(11) Uani 1 1 d .
H1 H 0.1533 0.4061 0.2237 0.054 Uiso 1 1 calc R
C2 C 0.1804(8) 0.4860(4) 0.1361(2) 0.0507(13) Uani 1 1 d .
H2 H 0.0446 0.4543 0.1214 0.061 Uiso 1 1 calc R
C3 C 0.3146(8) 0.5613(4) 0.09723(18) 0.0461(12) Uani 1 1 d .
C4 C 0.5154(7) 0.6065(5) 0.11847(19) 0.0519(12) Uani 1 1 d .
H4 H 0.6077 0.6560 0.0915 0.062 Uiso 1 1 calc R
C5 C 0.5827(7) 0.5796(4) 0.17930(19) 0.0453(13) Uani 1 1 d .
H5 H 0.7179 0.6129 0.1936 0.054 Uiso 1 1 calc R
C6 C 0.4480(7) 0.5024(4) 0.21931(19) 0.0369(11) Uani 1 1 d .
C7 C 0.5216(7) 0.4714(4) 0.28563(18) 0.0401(11) Uani 1 1 d .
H7 H 0.4159 0.4068 0.3048 0.048 Uiso 1 1 calc R
C8 C 0.5378(6) 0.6001(5) 0.32703(17) 0.0387(10) Uani 1 1 d .
H8 H 0.6226 0.6705 0.3040 0.046 Uiso 1 1 calc R
C9 C 0.6634(7) 0.5638(5) 0.38554(19) 0.0444(12) Uani 1 1 d .
C10 C 0.7960(7) 0.4543(4) 0.38859(19) 0.0475(12) Uani 1 1 d .
H10 H 0.8536 0.4270 0.4274 0.057 Uiso 1 1 calc R
C11 C 0.8520(8) 0.3771(5) 0.3327(2) 0.0450(12) Uani 1 1 d .
C12 C 0.3073(8) 0.6594(4) 0.33995(18) 0.0611(14) Uani 1 1 d .
H12A H 0.2227 0.5934 0.3638 0.073 Uiso 1 1 calc R
H12B H 0.2341 0.6777 0.3006 0.073 Uiso 1 1 calc R
H12C H 0.3206 0.7442 0.3635 0.073 Uiso 1 1 calc R
C13 C 0.7638(8) 0.6422(5) 0.4877(2) 0.0890(17) Uani 1 1 d .
H13A H 0.7181 0.5607 0.5103 0.107 Uiso 1 1 calc R
H13B H 0.7457 0.7225 0.5141 0.107 Uiso 1 1 calc R
H13C H 0.9164 0.6333 0.4759 0.107 Uiso 1 1 calc R

loop_
_atom_site_aniso_label
_atom_site_aniso_U_11
_atom_site_aniso_U_22
_atom_site_aniso_U_33
_atom_site_aniso_U_23
_atom_site_aniso_U_13
_atom_site_aniso_U_12
Br 0.0853(4) 0.0927(4) 0.0459(3) 0.0076(3) -0.0040(3) 0.0068(4)
O1 0.0419(18) 0.0495(16) 0.0478(15) -0.0018(16) 0.0065(15) 0.009(2)
O2 0.055(2) 0.061(2) 0.076(2) 0.0127(18) 0.0137(19) 0.015(2)
O3 0.065(2) 0.067(2) 0.047(2) -0.0151(19) -0.0067(17) 0.0031(17)
C1 0.045(3) 0.048(3) 0.041(2) 0.002(2) 0.009(3) -0.003(3)
C2 0.041(3) 0.062(3) 0.049(3) -0.013(3) 0.002(3) 0.001(3)
C3 0.048(3) 0.052(3) 0.038(2) -0.001(2) 0.000(3) 0.007(3)
C4 0.059(3) 0.052(3) 0.046(3) 0.005(3) 0.016(3) -0.009(3)
C5 0.042(3) 0.049(3) 0.045(3) -0.004(3) 0.003(2) -0.004(3)
C6 0.035(3) 0.033(3) 0.043(3) -0.002(2) 0.009(2) 0.002(2)
C7 0.038(3) 0.041(3) 0.042(3) 0.000(2) 0.004(2) 0.000(2)
C8 0.043(3) 0.032(2) 0.041(2) 0.003(3) 0.010(2) -0.001(3)
C9 0.042(3) 0.051(3) 0.041(3) -0.001(3) 0.004(2) -0.006(3)
C10 0.048(3) 0.052(3) 0.043(3) 0.004(2) 0.001(3) 0.006(3)
C11 0.041(3) 0.035(3) 0.059(3) 0.008(3) 0.006(3) -0.007(3)
C12 0.064(4) 0.069(3) 0.051(3) -0.006(2) -0.002(3) 0.023(3)
C13 0.074(4) 0.127(5) 0.066(3) -0.031(3) -0.027(4) 0.010(4)

loop_
_atom_type_symbol
_atom_type_description
_atom_type_scat_dispersion_real
_atom_type_scat_dispersion_imag
_atom_type_scat_source
C C 0.0033 0.0016 'International Tables Vol C Tables 4.2.6.8 and 6.1.1.4'
H H 0.0000 0.0000 'International Tables Vol C Tables 4.2.6.8 and 6.1.1.4'
O O 0.0106 0.0060 'International Tables Vol C Tables 4.2.6.8 and 6.1.1.4'
Br Br -0.2901 2.4595 'International Tables Vol C Tables 4.2.6.8 and 6.1.1.4'

loop_
_geom_angle_atom_site_label_1
_geom_angle_atom_site_label_2
_geom_angle_atom_site_label_3
_geom_angle
C11 O1 C7 118.4(3)
C9 O3 C13 117.0(3)
C6 C1 C2 120.4(4)
C6 C1 H1 119.8
C2 C1 H1 119.8
C3 C2 C1 120.1(4)
C3 C2 H2 119.9
C1 C2 H2 119.9
C2 C3 C4 120.0(4)
C2 C3 Br 119.6(4)
C4 C3 Br 120.4(4)
C3 C4 C5 120.7(4)
C3 C4 H4 119.6
C5 C4 H4 119.6
C4 C5 C6 119.9(4)
C4 C5 H5 120.1
C6 C5 H5 120.1
C1 C6 C5 118.9(4)
C1 C6 C7 121.0(4)
C5 C6 C7 120.1(4)
O1 C7 C6 105.6(3)
O1 C7 C8 111.8(3)
C6 C7 C8 113.3(3)
O1 C7 H7 108.6
C6 C7 H7 108.6
C8 C7 H7 108.6
C9 C8 C7 108.7(4)
C9 C8 C12 113.7(3)
C7 C8 C12 110.4(3)
C9 C8 H8 108.0
C7 C8 H8 108.0
C12 C8 H8 108.0
C10 C9 O3 125.5(4)
C10 C9 C8 122.2(4)
O3 C9 C8 112.2(4)
C9 C10 C11 120.8(4)
C9 C10 H10 119.6
C11 C10 H10 119.6
O2 C11 O1 117.6(4)
O2 C11 C10 124.2(5)
O1 C11 C10 117.8(4)
C8 C12 H12A 109.5
C8 C12 H12B 109.5
H12A C12 H12B 109.5
C8 C12 H12C 109.5
H12A C12 H12C 109.5
H12B C12 H12C 109.5
O3 C13 H13A 109.5
O3 C13 H13B 109.5
H13A C13 H13B 109.5
O3 C13 H13C 109.5
H13A C13 H13C 109.5
H13B C13 H13C 109.5

loop_
_geom_bond_atom_site_label_1
_geom_bond_atom_site_label_2
_geom_bond_distance
Br C3 1.888(4)
O1 C11 1.359(5)
O1 C7 1.447(4)
O2 C11 1.206(5)
O3 C9 1.351(5)
O3 C13 1.430(4)
C1 C6 1.380(5)
C1 C2 1.386(5)
C1 H1 0.9300
C2 C3 1.364(5)
C2 H2 0.9300
C3 C4 1.367(5)
C4 C5 1.376(5)
C4 H4 0.9300
C5 C6 1.391(5)
C5 H5 0.9300
C6 C7 1.504(5)
C7 C8 1.522(5)
C7 H7 0.9800
C8 C9 1.496(5)
C8 C12 1.531(5)
C8 H8 0.9800
C9 C10 1.327(5)
C10 C11 1.439(6)
C10 H10 0.9300
C12 H12A 0.9600
C12 H12B 0.9600
C12 H12C 0.9600
C13 H13A 0.9600
C13 H13B 0.9600
C13 H13C 0.9600

loop_
_geom_torsion_atom_site_label_1
_geom_torsion_atom_site_label_2
_geom_torsion_atom_site_label_3
_geom_torsion_atom_site_label_4
_geom_torsion
C6 C1 C2 C3 -0.6(6)
C1 C2 C3 C4 0.8(6)
C1 C2 C3 Br -178.6(3)
C2 C3 C4 C5 -1.4(7)
Br C3 C4 C5 178.0(3)
C3 C4 C5 C6 1.7(7)
C2 C1 C6 C5 0.8(6)
C2 C1 C6 C7 -179.9(4)
C4 C5 C6 C1 -1.4(6)
C4 C5 C6 C7 179.4(4)
C11 O1 C7 C6 171.8(3)
C11 O1 C7 C8 48.1(4)
C1 C6 C7 O1 124.3(4)
C5 C6 C7 O1 -56.5(5)
C1 C6 C7 C8 -113.0(4)
C5 C6 C7 C8 66.2(5)
O1 C7 C8 C9 -46.9(4)
C6 C7 C8 C9 -166.1(3)
O1 C7 C8 C12 -172.2(3)
C6 C7 C8 C12 68.6(4)
C13 O3 C9 C10 4.7(6)
C13 O3 C9 C8 -172.8(3)
C7 C8 C9 C10 20.4(5)
C12 C8 C9 C10 143.7(4)
C7 C8 C9 O3 -162.1(3)
C12 C8 C9 O3 -38.8(5)
O3 C9 C10 C11 -167.5(4)
C8 C9 C10 C11 9.7(6)
C7 O1 C11 O2 168.6(4)
C7 O1 C11 C10 -17.4(5)
C9 C10 C11 O2 160.7(4)
C9 C10 C11 O1 -12.8(6)

loop_
_cod_related_entry_id
_cod_related_entry_database
_cod_related_entry_code
1 ChemSpider 9791108
